data_7125508
loop_
_publ_author_name
'Omn\`es, L'
'Timimi, B. A.'
'Gelbrich, T.'
'Hursthouse, M. B.'
'Luckhurst, G. R.'
'Bruce, D. W.'

_publ_section_title
;
 Specific molecular interactions in Pd(II) complexes identify a new
 approach to the biaxial nematic phase.
;
_journal_issue 21
_journal_name_full 'Chemical communications (Cambridge, England)'
_journal_page_first 2248
_journal_page_last 2249
_journal_paper_doi 10.1039/b107775a
_journal_year 2001
_chemical_formula_sum 'C20 H18 F3 N O4 Pd'
_chemical_formula_weight 499.75
_space_group_IT_number 14
_space_group_name_Hall '-P 2ybc'
_space_group_name_H-M_alt 'P 1 21/c 1'
_symmetry_cell_setting monoclinic
_symmetry_space_group_name_H-M 'P 1 21/c 1'
_atom_sites_solution_hydrogens geom
_atom_sites_solution_primary direct
_atom_sites_solution_secondary difmap
_audit_creation_method SHELXL-97
_cell_angle_alpha 90.00
_cell_angle_beta 95.13(3)
_cell_angle_gamma 90.00
_cell_formula_units_Z 4
_cell_length_a 12.8622(12)
_cell_length_b 17.3734(18)
_cell_length_c 8.6466(12)
_cell_measurement_temperature 150(2)
_cell_volume 1924.4(4)
_computing_structure_refinement 'SHELXL-97 (Sheldrick, 1997)'
_computing_structure_solution 'SHELXS-97 (Sheldrick, 1990)'
_diffrn_ambient_temperature 150(2)
_diffrn_measured_fraction_theta_full 0.949
_diffrn_measured_fraction_theta_max 0.949
_diffrn_radiation_monochromator graphite
_diffrn_radiation_source 'fine-focus sealed tube'
_diffrn_radiation_type MoK\a
_diffrn_radiation_wavelength 0.71073
_diffrn_reflns_av_R_equivalents 0.1112
_diffrn_reflns_av_sigmaI/netI 0.1070
_diffrn_reflns_limit_h_max 14
_diffrn_reflns_limit_h_min -14
_diffrn_reflns_limit_k_max 18
_diffrn_reflns_limit_k_min -19
_diffrn_reflns_limit_l_max 9
_diffrn_reflns_limit_l_min -9
_diffrn_reflns_number 7543
_diffrn_reflns_theta_full 24.00
_diffrn_reflns_theta_max 24.00
_diffrn_reflns_theta_min 3.18
_exptl_absorpt_coefficient_mu 1.020
_exptl_absorpt_correction_T_max 0.9508
_exptl_absorpt_correction_T_min 0.9321
_exptl_crystal_colour orange
_exptl_crystal_density_diffrn 1.725
_exptl_crystal_density_method 'not measured'
_exptl_crystal_description Block
_exptl_crystal_F_000 1000
_exptl_crystal_size_max 0.07
_exptl_crystal_size_mid 0.05
_exptl_crystal_size_min 0.05
_refine_diff_density_max 1.617
_refine_diff_density_min -0.779
_refine_diff_density_rms 0.157
_refine_ls_extinction_method none
_refine_ls_goodness_of_fit_ref 1.192
_refine_ls_hydrogen_treatment mixed
_refine_ls_matrix_type full
_refine_ls_number_parameters 202
_refine_ls_number_reflns 2857
_refine_ls_number_restraints 7
_refine_ls_restrained_S_all 1.190
_refine_ls_R_factor_all 0.1900
_refine_ls_R_factor_gt 0.1235
_refine_ls_shift/su_max 0.035
_refine_ls_shift/su_mean 0.004
_refine_ls_structure_factor_coef Fsqd
_refine_ls_weighting_details 'calc w=1/[\s^2^(Fo^2^)+(0.0000P)^2^+30.0000P] where P=(Fo^2^+2Fc^2^)/3'
_refine_ls_weighting_scheme calc
_refine_ls_wR_factor_gt 0.2278
_refine_ls_wR_factor_ref 0.2482
_reflns_number_gt 1705
_reflns_number_total 2857
_reflns_threshold_expression >2sigma(I)
_cod_data_source_file b107775a.txt
_cod_data_source_block s92
_cod_depositor_comments
;
The following automatic conversions were performed:

data item '_symmetry_cell_setting' value 'Monoclinic' was changed to
'monoclinic' in accordance with the
/home/saulius/struct/COD-crude-data/automatic-downloads/DataCite-retrospective/RSC/depositions/lib/dictionaries/cif_core.dic
dictionary named 'cif_core.dic' version 2.4.2 last updated on
2011-04-26.

Automatic conversion script
Id: cif_fix_values 6909 2019-04-08 15:41:33Z antanas 
;
_cod_original_sg_symbol_H-M P2(1)/c
_cod_database_code 7125508

loop_
_symmetry_equiv_pos_as_xyz
'x, y, z'
'-x, y+1/2, -z+1/2'
'-x, -y, -z'
'x, -y-1/2, z-1/2'

loop_
_atom_site_label
_atom_site_type_symbol
_atom_site_fract_x
_atom_site_fract_y
_atom_site_fract_z
_atom_site_U_iso_or_equiv
_atom_site_adp_type
_atom_site_occupancy
_atom_site_symmetry_multiplicity
_atom_site_calc_flag
_atom_site_refinement_flags
Pd1 Pd 0.03989(12) 0.07959(6) 0.39643(15) 0.0731(6) Uani 1 1 d .
N1 N 0.0636(13) 0.1653(6) 0.5617(15) 0.065(4) Uani 1 1 d .
O1 O 0.1970(11) 0.0429(7) 0.4125(14) 0.089(4) Uani 1 1 d .
O2 O -0.0041(10) -0.0010(5) 0.2333(12) 0.078(4) Uani 1 1 d .
O3 O -0.3693(16) 0.1383(12) 0.186(2) 0.160(7) Uiso 1 1 d D
O4 O 0.4236(14) 0.2176(12) 0.958(2) 0.166(8) Uani 1 1 d D
C1 C -0.0998(15) 0.1216(9) 0.373(2) 0.065(5) Uani 1 1 d .
C2 C -0.1878(19) 0.1039(9) 0.275(3) 0.098(7) Uani 1 1 d .
H2 H -0.1872 0.0610 0.2070 0.117 Uiso 1 1 calc R
C3 C -0.2767(19) 0.1490(16) 0.277(3) 0.104(7) Uiso 1 1 d D
C4 C -0.2819(19) 0.2109(14) 0.373(3) 0.106(8) Uani 1 1 d .
H4 H -0.3440 0.2406 0.3688 0.128 Uiso 1 1 calc R
C5 C -0.2016(16) 0.2299(14) 0.470(2) 0.089(6) Uani 1 1 d .
H5 H -0.2077 0.2726 0.5373 0.107 Uiso 1 1 calc R
C6 C -0.1068(15) 0.1887(8) 0.478(2) 0.069(5) Uani 1 1 d .
C7 C -0.3676(19) 0.0824(13) 0.094(2) 0.118(8) Uani 1 1 d D
H7A H -0.4346 0.0790 0.0313 0.177 Uiso 1 1 calc R
H7B H -0.3554 0.0348 0.1540 0.177 Uiso 1 1 calc R
H7C H -0.3114 0.0897 0.0264 0.177 Uiso 1 1 calc R
C8 C -0.0190(13) 0.2066(9) 0.5775(19) 0.059(4) Uiso 1 1 d .
H8 H -0.0194 0.2466 0.6523 0.071 Uiso 1 1 calc R
C9 C 0.1535(19) 0.1807(10) 0.659(2) 0.086(6) Uani 1 1 d .
C10 C 0.1872(19) 0.2581(11) 0.697(2) 0.095(7) Uani 1 1 d .
H10 H 0.1493 0.3011 0.6543 0.114 Uiso 1 1 calc R
C11 C 0.2784(19) 0.2686(13) 0.801(3) 0.104(8) Uani 1 1 d .
H11 H 0.3006 0.3194 0.8268 0.125 Uiso 1 1 calc R
C12 C 0.333(2) 0.210(2) 0.862(3) 0.132(10) Uiso 1 1 d D
C13 C 0.299(2) 0.1344(15) 0.812(4) 0.129(9) Uani 1 1 d .
H13 H 0.3397 0.0915 0.8482 0.154 Uiso 1 1 calc R
C14 C 0.2139(19) 0.1215(12) 0.721(3) 0.097(7) Uani 1 1 d .
H14 H 0.1939 0.0700 0.6964 0.117 Uiso 1 1 calc R
C15 C 0.452(2) 0.2828(14) 1.009(3) 0.136(9) Uiso 1 1 d D
H15A H 0.5153 0.2773 1.0808 0.203 Uiso 1 1 calc R
H15B H 0.3966 0.3059 1.0639 0.203 Uiso 1 1 calc R
H15C H 0.4674 0.3160 0.9222 0.203 Uiso 1 1 calc R
C16 C 0.2173(13) -0.0236(13) 0.313(3) 0.102(8) Uani 1 1 d D
C17 C 0.1495(13) -0.0594(9) 0.2241(17) 0.058(4) Uiso 1 1 d D
H17 H 0.1787 -0.1023 0.1754 0.069 Uiso 1 1 calc R
C18 C 0.0530(13) -0.0523(10) 0.184(2) 0.068(4) Uiso 1 1 d D
C19 C 0.0040(17) -0.1066(13) 0.062(2) 0.108(7) Uiso 1 1 d .
H19A H -0.0711 -0.0963 0.0456 0.162 Uiso 1 1 calc R
H19B H 0.0153 -0.1598 0.0970 0.162 Uiso 1 1 calc R
H19C H 0.0360 -0.0988 -0.0353 0.162 Uiso 1 1 calc R
C20 C 0.332(2) -0.0273(7) 0.355(3) 0.120(8) Uiso 1 1 d D
F1 F 0.3711(12) -0.0969(8) 0.3043(15) 0.157(6) Uiso 1 1 d D
F2 F 0.3903(11) 0.0228(8) 0.2705(15) 0.148(5) Uiso 1 1 d D
F3 F 0.3806(11) -0.0213(7) 0.4971(15) 0.140(5) Uiso 1 1 d D

loop_
_atom_site_aniso_label
_atom_site_aniso_U_11
_atom_site_aniso_U_22
_atom_site_aniso_U_33
_atom_site_aniso_U_23
_atom_site_aniso_U_13
_atom_site_aniso_U_12
Pd1 0.1414(14) 0.0192(5) 0.0643(8) 0.0017(6) 0.0401(8) 0.0067(7)
N1 0.112(13) 0.033(6) 0.051(8) 0.012(6) 0.018(8) 0.003(7)
O1 0.135(12) 0.052(6) 0.086(9) 0.012(6) 0.053(8) 0.007(7)
O2 0.157(11) 0.017(4) 0.065(7) -0.005(4) 0.042(7) -0.002(5)
O4 0.114(14) 0.20(2) 0.189(19) -0.082(16) 0.010(13) -0.067(13)
C1 0.080(14) 0.048(9) 0.070(12) 0.013(8) 0.032(10) -0.009(9)
C2 0.15(2) 0.039(9) 0.113(17) 0.026(10) 0.046(16) -0.028(11)
C4 0.094(18) 0.122(19) 0.113(18) 0.060(16) 0.062(15) 0.039(14)
C5 0.065(14) 0.121(17) 0.079(14) 0.017(13) -0.012(11) 0.010(13)
C6 0.090(14) 0.034(7) 0.088(13) 0.019(8) 0.034(11) 0.020(8)
C7 0.19(2) 0.097(15) 0.072(14) -0.025(12) 0.062(14) -0.014(16)
C9 0.128(19) 0.049(10) 0.085(14) -0.011(10) 0.039(13) -0.023(11)
C10 0.14(2) 0.067(11) 0.081(14) 0.002(10) 0.052(14) -0.017(12)
C11 0.105(18) 0.104(17) 0.112(18) -0.055(15) 0.055(15) -0.053(15)
C13 0.12(2) 0.094(17) 0.18(3) -0.025(18) 0.03(2) -0.015(15)
C14 0.099(18) 0.062(12) 0.13(2) 0.013(12) -0.002(15) -0.017(12)
C16 0.037(12) 0.14(2) 0.128(19) 0.092(17) 0.012(11) 0.010(12)

loop_
_atom_type_symbol
_atom_type_description
_atom_type_scat_dispersion_real
_atom_type_scat_dispersion_imag
_atom_type_scat_source
C C 0.0033 0.0016 'International Tables Vol C Tables 4.2.6.8 and 6.1.1.4'
H H 0.0000 0.0000 'International Tables Vol C Tables 4.2.6.8 and 6.1.1.4'
N N 0.0061 0.0033 'International Tables Vol C Tables 4.2.6.8 and 6.1.1.4'
O O 0.0106 0.0060 'International Tables Vol C Tables 4.2.6.8 and 6.1.1.4'
F F 0.0171 0.0103 'International Tables Vol C Tables 4.2.6.8 and 6.1.1.4'
Pd Pd -0.9988 1.0072 'International Tables Vol C Tables 4.2.6.8 and 6.1.1.4'

loop_
_geom_angle_atom_site_label_1
_geom_angle_atom_site_label_2
_geom_angle_atom_site_label_3
_geom_angle
C1 Pd1 O2 89.4(7)
C1 Pd1 N1 82.9(7)
O2 Pd1 N1 172.3(6)
C1 Pd1 O1 174.9(5)
O2 Pd1 O1 92.5(5)
N1 Pd1 O1 95.2(6)
C8 N1 C9 118.3(15)
C8 N1 Pd1 113.5(13)
C9 N1 Pd1 128.1(11)
C16 O1 Pd1 114.6(11)
C18 O2 Pd1 126.1(12)
C7 O3 C3 114(2)
C15 O4 C12 120(3)
C2 C1 C6 117.2(17)
C2 C1 Pd1 132.7(15)
C6 C1 Pd1 109.9(14)
C1 C2 C3 120(2)
C1 C2 H2 120.1
C3 C2 H2 120.1
C4 C3 O3 112(3)
C4 C3 C2 122(2)
O3 C3 C2 126(3)
C5 C4 C3 121(2)
C5 C4 H4 119.6
C3 C4 H4 119.7
C4 C5 C6 122(2)
C4 C5 H5 119.0
C6 C5 H5 119.0
C8 C6 C5 124.6(17)
C8 C6 C1 117.5(15)
C5 C6 C1 117.9(19)
O3 C7 H7A 109.5
O3 C7 H7B 109.5
H7A C7 H7B 109.5
O3 C7 H7C 109.5
H7A C7 H7C 109.5
H7B C7 H7C 109.5
N1 C8 C6 116.0(16)
N1 C8 H8 122.0
C6 C8 H8 122.0
C14 C9 N1 120.2(17)
C14 C9 C10 117(2)
N1 C9 C10 122(2)
C11 C10 C9 119(2)
C11 C10 H10 120.7
C9 C10 H10 120.7
C12 C11 C10 122(2)
C12 C11 H11 118.9
C10 C11 H11 118.9
C11 C12 O4 124(3)
C11 C12 C13 117(2)
O4 C12 C13 119(3)
C14 C13 C12 124(3)
C14 C13 H13 118.2
C12 C13 H13 118.2
C13 C14 C9 121(2)
C13 C14 H14 119.3
C9 C14 H14 119.3
O4 C15 H15A 109.5
O4 C15 H15B 109.5
H15A C15 H15B 109.5
O4 C15 H15C 109.5
H15A C15 H15C 109.5
H15B C15 H15C 109.5
C17 C16 O1 125.9(17)
C17 C16 C20 138(2)
O1 C16 C20 96.5(17)
C18 C17 C16 136.1(19)
C18 C17 H17 111.9
C16 C17 H17 112.0
O2 C18 C17 124.7(17)
O2 C18 C19 117.4(16)
C17 C18 C19 117.9(17)
C18 C19 H19A 109.5
C18 C19 H19B 109.5
H19A C19 H19B 109.5
C18 C19 H19C 109.5
H19A C19 H19C 109.5
H19B C19 H19C 109.5
F3 C20 F1 102.1(16)
F3 C20 F2 102.0(16)
F1 C20 F2 98.6(17)
F3 C20 C16 126(2)
F1 C20 C16 109.5(19)
F2 C20 C16 114.2(18)

loop_
_geom_bond_atom_site_label_1
_geom_bond_atom_site_label_2
_geom_bond_distance
Pd1 C1 1.933(18)
Pd1 O2 2.032(10)
Pd1 N1 2.068(13)
Pd1 O1 2.111(13)
N1 C8 1.299(18)
N1 C9 1.39(2)
O1 C16 1.48(3)
O2 C18 1.253(18)
O3 C7 1.254(19)
O3 C3 1.38(2)
O4 C15 1.259(19)
O4 C12 1.38(2)
C1 C2 1.39(3)
C1 C6 1.48(2)
C2 C3 1.39(3)
C2 H2 0.9500
C3 C4 1.36(3)
C4 C5 1.32(3)
C4 H4 0.9500
C5 C6 1.41(2)
C5 H5 0.9500
C6 C8 1.39(2)
C7 H7A 0.9800
C7 H7B 0.9800
C7 H7C 0.9800
C8 H8 0.9500
C9 C14 1.37(3)
C9 C10 1.44(2)
C10 C11 1.42(3)
C10 H10 0.9500
C11 C12 1.32(3)
C11 H11 0.9500
C12 C13 1.44(4)
C13 C14 1.31(3)
C13 H13 0.9500
C14 H14 0.9500
C15 H15A 0.9800
C15 H15B 0.9800
C15 H15C 0.9800
C16 C17 1.273(16)
C16 C20 1.49(3)
C17 C18 1.263(16)
C17 H17 0.9500
C18 C19 1.51(3)
C19 H19A 0.9800
C19 H19B 0.9800
C19 H19C 0.9800
C20 F3 1.33(3)
C20 F1 1.395(17)
C20 F2 1.395(17)
